data_7108891
loop_
_publ_author_name
'Prodius, Denis'
'Macaev, Fliur'
'Stingaci, Eugenia'
'Pogrebnoi, Vsevolod'
'Mereacre, Valeriu'
'Novitchi, Ghenadie'
'Kostakis, George E.'
'Anson, Christopher E.'
'Powell, Annie K.'

_publ_section_title
;
 Catalytic "triangles": binding of iron in task-specific ionic liquids
;
_journal_coden_ASTM CHCOFS
_journal_issue 19
_journal_name_full
;
 Chemical Communications (Cambridge, United Kingdom)
;
_journal_page_first 1915
_journal_page_last 1917
_journal_paper_doi 10.1039/c2cc36741f
_journal_volume 49
_journal_year 2013
_chemical_formula_moiety '(C36 H54 Fe3 N12 O16), 3(Cl4 Fe), 4(Cl), 7(H2 O)'
_chemical_formula_sum 'C36 H68 Cl16 Fe6 N12 O23'
_chemical_formula_weight 1939.32
_space_group_IT_number 190
_symmetry_cell_setting hexagonal
_symmetry_space_group_name_Hall 'P -6c -2c'
_symmetry_space_group_name_H-M 'P -6 2 c'
_atom_sites_solution_hydrogens geom
_atom_sites_solution_primary direct
_atom_sites_solution_secondary difmap
_audit_creation_method SHELXL-97
_cell_angle_alpha 90.00
_cell_angle_beta 90.00
_cell_angle_gamma 120.00
_cell_formula_units_Z 2
_cell_length_a 13.3201(6)
_cell_length_b 13.3201(6)
_cell_length_c 24.7380(13)
_cell_measurement_reflns_used 8000
_cell_measurement_temperature 200(2)
_cell_measurement_theta_max 25.56
_cell_measurement_theta_min 1.95
_cell_volume 3801.1(3)
_computing_cell_refinement 'IPDS 2.92 (Stoe & Cie GmbH, 1999)'
_computing_data_collection 'IPDS 2.92 (Stoe & Cie GmbH, 1999)'
_computing_data_reduction 'IPDS 2.92 (Stoe & Cie GmbH, 1999)'
_computing_molecular_graphics 'Diamond 2.1 (Crystal Impact, 1998)'
_computing_publication_material 'SHELXTL 6.14 (BrukerAXS Inc., 2003)'
_computing_structure_refinement 'SHELXTL 6.14 (BrukerAXS Inc., 2003)'
_computing_structure_solution 'SHELXTL 6.14 (BrukerAXS Inc., 2003)'
_diffrn_ambient_temperature 200(2)
_diffrn_detector_area_resol_mean 6.667
_diffrn_measured_fraction_theta_full 0.999
_diffrn_measured_fraction_theta_max 0.995
_diffrn_measurement_device_type 'Stoe IPDS'
_diffrn_measurement_method 'area detector'
_diffrn_radiation_monochromator graphite
_diffrn_radiation_source 'fine-focus sealed tube'
_diffrn_radiation_type MoK\a
_diffrn_radiation_wavelength 0.71073
_diffrn_reflns_av_R_equivalents 0.0869
_diffrn_reflns_av_sigmaI/netI 0.0359
_diffrn_reflns_limit_h_max 16
_diffrn_reflns_limit_h_min -16
_diffrn_reflns_limit_k_max 16
_diffrn_reflns_limit_k_min -16
_diffrn_reflns_limit_l_max 30
_diffrn_reflns_limit_l_min -29
_diffrn_reflns_number 29754
_diffrn_reflns_theta_full 25.25
_diffrn_reflns_theta_max 26.09
_diffrn_reflns_theta_min 1.95
_exptl_absorpt_coefficient_mu 1.748
_exptl_absorpt_correction_T_max 0.939
_exptl_absorpt_correction_T_min 0.642
_exptl_absorpt_correction_type multi-scan
_exptl_absorpt_process_details
;
XPREP in SHELXTL 6.14 (BrukerAXS Inc., 2003)
;
_exptl_crystal_colour orange
_exptl_crystal_density_diffrn 1.694
_exptl_crystal_density_method 'not measured'
_exptl_crystal_description needle
_exptl_crystal_F_000 1960
_exptl_crystal_size_max 0.20
_exptl_crystal_size_mid 0.04
_exptl_crystal_size_min 0.03
_refine_diff_density_max 1.289
_refine_diff_density_min -0.536
_refine_diff_density_rms 0.094
_refine_ls_abs_structure_details 'Flack H D (1983), Acta Cryst. A39, 876-881'
_refine_ls_abs_structure_Flack 0.03(3)
_refine_ls_extinction_method none
_refine_ls_goodness_of_fit_ref 1.066
_refine_ls_hydrogen_treatment mixed
_refine_ls_matrix_type full
_refine_ls_number_parameters 171
_refine_ls_number_reflns 2588
_refine_ls_number_restraints 13
_refine_ls_restrained_S_all 1.068
_refine_ls_R_factor_all 0.0583
_refine_ls_R_factor_gt 0.0457
_refine_ls_shift/su_max 0.000
_refine_ls_shift/su_mean 0.000
_refine_ls_structure_factor_coef Fsqd
_refine_ls_weighting_details 'calc w=1/[\s^2^(Fo^2^)+(0.0783P)^2^+0.0000P] where P=(Fo^2^+2Fc^2^)/3'
_refine_ls_weighting_scheme calc
_refine_ls_wR_factor_gt 0.1159
_refine_ls_wR_factor_ref 0.1226
_reflns_number_gt 2153
_reflns_number_total 2588
_reflns_threshold_expression >2sigma(I)
_cod_data_source_file c2cc36741f.txt
_cod_data_source_block 13acpyw
_cod_database_code 7108891

loop_
_symmetry_equiv_pos_as_xyz
'x, y, z'
'-y, x-y, z'
'-x+y, -x, z'
'x, y, -z+1/2'
'-y, x-y, -z+1/2'
'-x+y, -x, -z+1/2'
'y, x, -z'
'x-y, -y, -z'
'-x, -x+y, -z'
'y, x, z+1/2'
'x-y, -y, z+1/2'
'-x, -x+y, z+1/2'

loop_
_atom_site_label
_atom_site_type_symbol
_atom_site_fract_x
_atom_site_fract_y
_atom_site_fract_z
_atom_site_U_iso_or_equiv
_atom_site_adp_type
_atom_site_occupancy
_atom_site_symmetry_multiplicity
_atom_site_calc_flag
_atom_site_refinement_flags
_atom_site_disorder_assembly
_atom_site_disorder_group
Fe1 Fe 0.09987(7) 0.16432(7) 0.2500 0.0258(2) Uani 1 2 d S . .
O1 O 0.0000 0.0000 0.2500 0.0272(15) Uani 1 6 d S . .
O2 O 0.2048(3) 0.1634(3) 0.30759(16) 0.0352(8) Uani 1 1 d . . .
O3 O 0.1857(3) -0.0132(3) 0.30776(15) 0.0341(8) Uani 1 1 d . . .
C1 C 0.2282(4) 0.0883(4) 0.3237(2) 0.0297(10) Uani 1 1 d . . .
C2 C 0.3191(5) 0.1305(5) 0.3670(2) 0.0431(13) Uani 1 1 d . . .
H2A H 0.3881 0.1984 0.3537 0.052 Uiso 1 1 calc R . .
H2B H 0.2913 0.1545 0.3979 0.052 Uiso 1 1 calc R . .
N1 N 0.3507(4) 0.0465(4) 0.38492(19) 0.0427(11) Uani 1 1 d . . .
C3 C 0.4416(5) 0.0431(5) 0.3677(3) 0.0452(14) Uani 1 1 d . . .
H3A H 0.4944 0.0930 0.3422 0.054 Uiso 1 1 calc R . .
N2 N 0.4464(4) -0.0435(4) 0.3924(2) 0.0483(13) Uani 1 1 d . . .
C4 C 0.3534(7) -0.0980(7) 0.4256(3) 0.0658(19) Uani 1 1 d . . .
H4A H 0.3347 -0.1618 0.4474 0.079 Uiso 1 1 calc R . .
C5 C 0.2930(7) -0.0413(7) 0.4208(3) 0.0665(19) Uani 1 1 d . . .
H5A H 0.2247 -0.0591 0.4388 0.080 Uiso 1 1 calc R . .
C6 C 0.5391(7) -0.0717(7) 0.3858(4) 0.072(2) Uani 1 1 d . . .
H6A H 0.5944 -0.0201 0.3598 0.108 Uiso 1 1 calc R . .
H6B H 0.5064 -0.1502 0.3734 0.108 Uiso 1 1 calc R . .
H6C H 0.5770 -0.0633 0.4199 0.108 Uiso 1 1 calc R . .
O4 O 0.2112(4) 0.3397(4) 0.2500 0.0463(14) Uani 1 2 d SD . .
H41 H 0.288(5) 0.367(9) 0.256(10) 0.069 Uiso 0.50 1 d PD . .
H42 H 0.187(9) 0.392(7) 0.2500 0.069 Uiso 1 2 d SD . .
O5 O 0.1667(7) 0.5086(7) 0.2500 0.098(4) Uani 1 2 d SD . .
H51 H 0.097(8) 0.510(15) 0.2500 0.147 Uiso 1 2 d SD . .
H52 H 0.208(13) 0.554(18) 0.280(6) 0.147 Uiso 0.50 1 d PD A -1
O6 O 0.4299(8) 0.1645(7) 0.2500 0.074(2) Uani 1 2 d SD . .
H61 H 0.477(7) 0.230(5) 0.2787(10) 0.112 Uiso 1 1 d D . .
Fe2 Fe 0.6667 0.3333 0.44040(5) 0.0421(3) Uani 1 3 d S . .
Cl1 Cl 0.6667 0.3333 0.35269(10) 0.0528(6) Uani 1 3 d S . .
Cl2 Cl 0.50470(13) 0.31716(14) 0.47034(6) 0.0543(4) Uani 1 1 d . . .
Fe3 Fe 0.0000 0.0000 0.5000 0.0484(5) Uani 1 6 d S . .
Cl3 Cl 0.0000 0.0000 0.40595(19) 0.0585(13) Uani 0.50 3 d SP . .
Cl4 Cl 0.1624(7) 0.1594(6) 0.5134(3) 0.102(3) Uani 0.50 1 d P . .
Cl11 Cl 0.4696(2) 0.4145(2) 0.2500 0.0659(7) Uani 1 2 d S . .
Cl12 Cl 0.3333 0.6667 0.3425(6) 0.088(4) Uani 0.50 3 d SPU B 1
O12 O 0.3333 0.6667 0.324(2) 0.095(6) Uani 0.50 3 d SPU C 2

loop_
_atom_site_aniso_label
_atom_site_aniso_U_11
_atom_site_aniso_U_22
_atom_site_aniso_U_33
_atom_site_aniso_U_23
_atom_site_aniso_U_13
_atom_site_aniso_U_12
Fe1 0.0218(4) 0.0219(4) 0.0332(5) 0.000 0.000 0.0107(4)
O1 0.026(2) 0.026(2) 0.029(4) 0.000 0.000 0.0131(11)
O2 0.0329(18) 0.0260(16) 0.046(2) -0.0038(15) -0.0057(14) 0.0143(15)
O3 0.0336(17) 0.0289(17) 0.040(2) -0.0015(15) -0.0058(15) 0.0158(14)
C1 0.030(2) 0.030(2) 0.032(3) 0.0018(19) -0.0001(19) 0.0163(19)
C2 0.056(3) 0.041(3) 0.043(3) -0.012(2) -0.018(3) 0.032(3)
N1 0.050(3) 0.044(2) 0.035(3) -0.005(2) -0.017(2) 0.024(2)
C3 0.049(3) 0.039(3) 0.053(4) 0.007(3) -0.008(3) 0.026(3)
N2 0.055(3) 0.044(3) 0.052(3) -0.002(2) -0.014(2) 0.028(2)
C4 0.069(4) 0.067(4) 0.064(5) 0.021(4) -0.007(4) 0.036(4)
C5 0.066(4) 0.087(5) 0.051(4) 0.019(4) -0.001(3) 0.042(4)
C6 0.079(5) 0.078(5) 0.081(6) 0.007(4) -0.010(4) 0.056(4)
O4 0.028(2) 0.027(2) 0.075(4) 0.000 0.000 0.007(2)
O5 0.067(5) 0.054(5) 0.181(12) 0.000 0.000 0.036(4)
O6 0.092(6) 0.073(5) 0.069(5) 0.000 0.000 0.050(5)
Fe2 0.0468(5) 0.0468(5) 0.0329(7) 0.000 0.000 0.0234(2)
Cl1 0.0610(9) 0.0610(9) 0.0365(12) 0.000 0.000 0.0305(5)
Cl2 0.0488(8) 0.0719(10) 0.0446(8) -0.0095(7) -0.0033(6) 0.0320(8)
Fe3 0.0457(7) 0.0457(7) 0.0536(12) 0.000 0.000 0.0229(3)
Cl3 0.075(2) 0.075(2) 0.026(2) 0.000 0.000 0.0373(11)
Cl4 0.071(4) 0.071(4) 0.152(10) -0.049(5) -0.043(5) 0.0276(17)
Cl11 0.0429(11) 0.0493(12) 0.100(2) 0.000 0.000 0.0187(9)
Cl12 0.075(2) 0.075(2) 0.115(11) 0.000 0.000 0.0373(12)
O12 0.082(5) 0.082(5) 0.120(15) 0.000 0.000 0.041(2)

loop_
_atom_type_symbol
_atom_type_description
_atom_type_scat_dispersion_real
_atom_type_scat_dispersion_imag
_atom_type_scat_source
C C 0.0033 0.0016 'International Tables Vol C Tables 4.2.6.8 and 6.1.1.4'
H H 0.0000 0.0000 'International Tables Vol C Tables 4.2.6.8 and 6.1.1.4'
N N 0.0061 0.0033 'International Tables Vol C Tables 4.2.6.8 and 6.1.1.4'
O O 0.0106 0.0060 'International Tables Vol C Tables 4.2.6.8 and 6.1.1.4'
Cl Cl 0.1484 0.1585 'International Tables Vol C Tables 4.2.6.8 and 6.1.1.4'
Fe Fe 0.3463 0.8444 'International Tables Vol C Tables 4.2.6.8 and 6.1.1.4'

loop_
_geom_angle_atom_site_label_1
_geom_angle_atom_site_label_2
_geom_angle_atom_site_label_3
_geom_angle
_geom_angle_site_symmetry_1
_geom_angle_site_symmetry_3
O1 Fe1 O2 94.68(10) . .
O1 Fe1 O2 94.68(10) . 4
O2 Fe1 O2 90.9(2) . 4
O1 Fe1 O3 96.36(10) . 5
O2 Fe1 O3 168.94(14) . 5
O2 Fe1 O3 88.75(14) 4 5
O1 Fe1 O3 96.36(10) . 2
O2 Fe1 O3 88.75(14) . 2
O2 Fe1 O3 168.94(14) 4 2
O3 Fe1 O3 89.5(2) 5 2
O1 Fe1 O4 178.25(16) . .
O2 Fe1 O4 84.10(15) . .
O2 Fe1 O4 84.10(15) 4 .
O3 Fe1 O4 84.87(15) 5 .
O3 Fe1 O4 84.87(15) 2 .
Fe1 O1 Fe1 120.0 2 3
Fe1 O1 Fe1 120.0 2 .
Fe1 O1 Fe1 120.0 3 .
C1 O2 Fe1 133.2(3) . .
C1 O3 Fe1 130.1(3) . 3
O3 C1 O2 127.5(5) . .
O3 C1 C2 118.6(4) . .
O2 C1 C2 113.9(4) . .
N1 C2 C1 114.9(4) . .
N1 C2 H2A 108.5 . .
C1 C2 H2A 108.5 . .
N1 C2 H2B 108.5 . .
C1 C2 H2B 108.5 . .
H2A C2 H2B 107.5 . .
C3 N1 C5 108.6(5) . .
C3 N1 C2 124.0(5) . .
C5 N1 C2 127.4(6) . .
N1 C3 N2 109.0(6) . .
N1 C3 H3A 125.5 . .
N2 C3 H3A 125.5 . .
C3 N2 C4 108.3(5) . .
C3 N2 C6 125.4(6) . .
C4 N2 C6 126.2(6) . .
N2 C4 C5 106.6(6) . .
N2 C4 H4A 126.7 . .
C5 C4 H4A 126.7 . .
C4 C5 N1 107.4(7) . .
C4 C5 H5A 126.3 . .
N1 C5 H5A 126.3 . .
N2 C6 H6A 109.5 . .
N2 C6 H6B 109.5 . .
H6A C6 H6B 109.5 . .
N2 C6 H6C 109.5 . .
H6A C6 H6C 109.5 . .
H6B C6 H6C 109.5 . .
Fe1 O4 H41 119(7) . .
Fe1 O4 H42 123(7) . .
H41 O4 H42 117(10) . .
H51 O5 H52 105(6) . .
H61 O6 H61 85(5) 4 .
Cl1 Fe2 Cl2 109.79(5) . 3_665
Cl1 Fe2 Cl2 109.79(5) . 2_655
Cl2 Fe2 Cl2 109.15(5) 3_665 2_655
Cl1 Fe2 Cl2 109.79(5) . .
Cl2 Fe2 Cl2 109.15(5) 3_665 .
Cl2 Fe2 Cl2 109.15(5) 2_655 .
Cl4 Fe3 Cl4 117.71(11) . 2
Cl4 Fe3 Cl4 117.71(11) . 3
Cl4 Fe3 Cl4 117.71(11) 2 3
Cl4 Fe3 Cl3 98.8(2) . .
Cl4 Fe3 Cl3 98.8(2) 2 .
Cl4 Fe3 Cl3 98.8(2) 3 .

loop_
_geom_bond_atom_site_label_1
_geom_bond_atom_site_label_2
_geom_bond_distance
_geom_bond_site_symmetry_2
Fe1 O1 1.9101(8) .
Fe1 O2 2.000(4) .
Fe1 O2 2.000(4) 4
Fe1 O3 2.029(3) 5
Fe1 O3 2.029(3) 2
Fe1 O4 2.048(5) .
O1 Fe1 1.9101(8) 2
O1 Fe1 1.9101(8) 3
O2 C1 1.253(6) .
O3 C1 1.241(6) .
O3 Fe1 2.029(3) 3
C1 C2 1.499(7) .
C2 N1 1.449(7) .
C2 H2A 0.9700 .
C2 H2B 0.9700 .
N1 C3 1.305(8) .
N1 C5 1.359(9) .
C3 N2 1.336(7) .
C3 H3A 0.9300 .
N2 C4 1.355(10) .
N2 C6 1.469(9) .
C4 C5 1.356(10) .
C4 H4A 0.9300 .
C5 H5A 0.9300 .
C6 H6A 0.9600 .
C6 H6B 0.9600 .
C6 H6C 0.9600 .
O4 H41 0.90(4) .
O4 H42 0.90(4) .
O5 H51 0.94(4) .
O5 H52 0.95(4) .
O6 H61 1.06(4) 4
O6 H61 1.06(4) .
Fe2 Cl1 2.170(3) .
Fe2 Cl2 2.1874(16) 3_665
Fe2 Cl2 2.1874(15) 2_655
Fe2 Cl2 2.1874(16) .
Fe3 Cl4 2.169(4) .
Fe3 Cl4 2.169(4) 2
Fe3 Cl4 2.169(4) 3
Fe3 Cl3 2.327(5) .

loop_
_geom_hbond_atom_site_label_D
_geom_hbond_atom_site_label_H
_geom_hbond_atom_site_label_A
_geom_hbond_distance_DH
_geom_hbond_distance_HA
_geom_hbond_distance_DA
_geom_hbond_angle_DHA
_geom_hbond_site_symmetry_A
O4 H41 Cl11 0.90(4) 2.18(6) 3.067(6) 166(20) .
O4 H42 O5 0.90(4) 1.71(4) 2.596(9) 170(11) .
O5 H51 Cl11 0.94(4) 2.18(4) 3.111(9) 175(15) 3_565
O5 H52 Cl12 0.95(4) 2.21(5) 3.150(12) 170(15) .
O6 H61 Cl1 1.06(4) 2.85(6) 3.790(7) 148(7) .
